data_7715941
loop_
_publ_author_name
'Plyuta, Nataliya'
'Barra, Anne-Laure'
'Novitchi, Ghenadie'
'Avarvari, Narcis'

_publ_section_title
;
 Six-coordinated nickel(II) complexes with benzothiadiazole Schiff-base
 ligands: synthesis, crystal structure, magnetic and HFEPR study.
;
_journal_issue 20
_journal_name_full 'Dalton transactions (Cambridge, England : 2003)'
_journal_page_first 8835
_journal_page_last 8842
_journal_paper_doi 10.1039/d4dt01143k
_journal_volume 53
_journal_year 2024
_chemical_formula_moiety 'C26 H16 N6 Ni O2 S2'
_chemical_formula_sum 'C26 H16 N6 Ni O2 S2'
_chemical_formula_weight 567.28
_space_group_crystal_system orthorhombic
_space_group_IT_number 60
_space_group_name_Hall '-P 2n 2ab'
_space_group_name_H-M_alt 'P b c n'
_atom_sites_solution_hydrogens geom
_atom_sites_solution_primary direct
_atom_sites_solution_secondary difmap
_audit_creation_method SHELXL-2019/3
_audit_update_record
;
2023-12-08 deposited with the CCDC.	2024-05-02 downloaded from the CCDC.
;
_cell_angle_alpha 90
_cell_angle_beta 90
_cell_angle_gamma 90
_cell_formula_units_Z 4
_cell_length_a 18.7879(7)
_cell_length_b 8.8858(3)
_cell_length_c 13.6750(5)
_cell_measurement_reflns_used 3461
_cell_measurement_temperature 120(2)
_cell_measurement_theta_max 72.2340
_cell_measurement_theta_min 5.4720
_cell_volume 2282.98(14)
_computing_cell_refinement 'CrysAlisPro 1.171.41.118a (Rigaku OD, 2021)'
_computing_data_collection 'CrysAlisPro 1.171.41.118a (Rigaku OD, 2021)'
_computing_data_reduction 'CrysAlisPro 1.171.41.118a (Rigaku OD, 2021)'
_computing_molecular_graphics 'DIAMOND 3.2k (Crystal Impact GbR, 2014)'
_computing_publication_material 'WinGX publication routines (Farrugia, V2018)'
_computing_structure_refinement 'SHELXL-2019/2 (Sheldrick, 2019)'
_computing_structure_solution 'SHELXL-2019/2 (Sheldrick, 2019)'
_diffrn_ambient_temperature 120(2)
_diffrn_detector_area_resol_mean 5.1990
_diffrn_measured_fraction_theta_full 0.994
_diffrn_measured_fraction_theta_max 0.978
_diffrn_measurement_device_type 'SuperNova, Single source at offset, AtlasS2'
_diffrn_measurement_method '\w scans'
_diffrn_radiation_monochromator mirror
_diffrn_radiation_source 'SuperNova(Cu)micro-focus sealed X-ray Source'
_diffrn_radiation_type CuK\a
_diffrn_radiation_wavelength 1.54184
_diffrn_reflns_av_R_equivalents 0.0203
_diffrn_reflns_av_unetI/netI 0.0232
_diffrn_reflns_Laue_measured_fraction_full 0.994
_diffrn_reflns_Laue_measured_fraction_max 0.978
_diffrn_reflns_limit_h_max 22
_diffrn_reflns_limit_h_min -21
_diffrn_reflns_limit_k_max 10
_diffrn_reflns_limit_k_min -10
_diffrn_reflns_limit_l_max 16
_diffrn_reflns_limit_l_min -15
_diffrn_reflns_number 5551
_diffrn_reflns_point_group_measured_fraction_full 0.994
_diffrn_reflns_point_group_measured_fraction_max 0.978
_diffrn_reflns_theta_full 70.000
_diffrn_reflns_theta_max 72.463
_diffrn_reflns_theta_min 4.707
_exptl_absorpt_coefficient_mu 3.275
_exptl_absorpt_correction_T_max 1.00000
_exptl_absorpt_correction_T_min 0.84314
_exptl_absorpt_correction_type multi-scan
_exptl_absorpt_process_details
;
CrysAlisPro 1.171.38.41r (Rigaku Oxford Diffraction, 2015)
Empirical absorption correction using spherical harmonics,
 implemented in SCALE3 ABSPACK scaling algorithm.
;
_exptl_crystal_colour red
_exptl_crystal_density_diffrn 1.650
_exptl_crystal_description prism
_exptl_crystal_F_000 1160
_exptl_crystal_size_max 0.09
_exptl_crystal_size_mid 0.07
_exptl_crystal_size_min 0.06
_refine_diff_density_max 0.329
_refine_diff_density_min -0.291
_refine_diff_density_rms 0.059
_refine_ls_extinction_method none
_refine_ls_goodness_of_fit_ref 1.069
_refine_ls_hydrogen_treatment constr
_refine_ls_matrix_type full
_refine_ls_number_parameters 168
_refine_ls_number_reflns 2214
_refine_ls_number_restraints 0
_refine_ls_restrained_S_all 1.069
_refine_ls_R_factor_all 0.0356
_refine_ls_R_factor_gt 0.0328
_refine_ls_shift/su_max 0.002
_refine_ls_shift/su_mean 0.000
_refine_ls_structure_factor_coef Fsqd
_refine_ls_weighting_details 'w=1/[\s^2^(Fo^2^)+(0.0502P)^2^+1.2046P] where P=(Fo^2^+2Fc^2^)/3'
_refine_ls_weighting_scheme calc
_refine_ls_wR_factor_gt 0.0877
_refine_ls_wR_factor_ref 0.0914
_reflns_Friedel_coverage 0.000
_reflns_number_gt 2066
_reflns_number_total 2214
_reflns_threshold_expression 'I > 2\s(I)'
_cod_data_source_file d4dt01143k2.cif
_cod_data_source_block shelx
_cod_depositor_comments 'Adding full bibliography for 7715941--7715942.cif.'
_cod_database_code 7715941
_shelx_shelxl_version_number 2019/3
_shelx_space_group_comment
;
The symmetry employed for this shelxl refinement is uniquely defined
by the following loop, which should always be used as a source of
symmetry information in preference to the above space-group names.
They are only intended as comments.
;

loop_
_space_group_symop_operation_xyz
'x, y, z'
'-x+1/2, -y+1/2, z+1/2'
'x+1/2, -y+1/2, -z'
'-x, y, -z+1/2'
'-x, -y, -z'
'x-1/2, y-1/2, -z-1/2'
'-x-1/2, y-1/2, z'
'x, -y, z-1/2'

loop_
_atom_site_label
_atom_site_type_symbol
_atom_site_fract_x
_atom_site_fract_y
_atom_site_fract_z
_atom_site_U_iso_or_equiv
_atom_site_adp_type
_atom_site_occupancy
_atom_site_site_symmetry_order
_atom_site_calc_flag
_atom_site_refinement_flags_posn
_atom_site_refinement_flags_adp
_atom_site_refinement_flags_occupancy
_atom_site_disorder_assembly
_atom_site_disorder_group
C1 C 0.55582(9) 0.31671(19) 0.40817(13) 0.0265(4) Uani 1 1 d . . . . .
C2 C 0.60103(10) 0.4181(2) 0.45989(14) 0.0299(4) Uani 1 1 d . . . . .
C3 C 0.59410(11) 0.4326(2) 0.56218(14) 0.0338(4) Uani 1 1 d . . . . .
H3 H 0.623322 0.499698 0.598423 0.041 Uiso 1 1 calc R U . . .
C4 C 0.54347(11) 0.3460(2) 0.60693(14) 0.0341(4) Uani 1 1 d . . . . .
H4 H 0.538289 0.353622 0.675857 0.041 Uiso 1 1 calc R U . . .
C5 C 0.49814(10) 0.2449(2) 0.55536(14) 0.0307(4) Uani 1 1 d . . . . .
H5 H 0.464235 0.186906 0.590537 0.037 Uiso 1 1 calc R U . . .
C6 C 0.50268(9) 0.22986(19) 0.45561(14) 0.0266(4) Uani 1 1 d . . . . .
C7 C 0.40688(10) 0.06808(19) 0.42396(14) 0.0297(4) Uani 1 1 d . . . . .
H7 H 0.394573 0.084346 0.490509 0.036 Uiso 1 1 calc R U . . .
C8 C 0.63745(10) -0.0316(2) 0.13015(15) 0.0310(4) Uani 1 1 d . . . . .
C9 C 0.69385(11) -0.0995(2) 0.07731(16) 0.0371(4) Uani 1 1 d . . . . .
H9 H 0.701734 -0.070545 0.011320 0.045 Uiso 1 1 calc R U . . .
C10 C 0.73725(10) -0.2056(2) 0.11851(18) 0.0417(5) Uani 1 1 d . . . . .
H10 H 0.774456 -0.250642 0.081704 0.050 Uiso 1 1 calc R U . . .
C11 C 0.72563(11) -0.2463(2) 0.21624(17) 0.0395(5) Uani 1 1 d . . . . .
H11 H 0.754794 -0.321327 0.245239 0.047 Uiso 1 1 calc R U . . .
C12 C 0.67301(11) -0.1800(2) 0.27093(16) 0.0357(4) Uani 1 1 d . . . . .
H12 H 0.667984 -0.207547 0.337688 0.043 Uiso 1 1 calc R U . . .
C13 C 0.62558(10) -0.07083(19) 0.23058(16) 0.0306(4) Uani 1 1 d . . . . .
N2 N 0.64693(9) 0.49057(19) 0.40133(12) 0.0353(4) Uani 1 1 d . . . . .
N1 N 0.56790(8) 0.31283(17) 0.31167(11) 0.0287(3) Uani 1 1 d . . . . .
N3 N 0.46254(8) 0.13904(16) 0.39139(11) 0.0268(3) Uani 1 1 d . . . . .
S1 S 0.63202(3) 0.43162(6) 0.29181(3) 0.03566(16) Uani 1 1 d . . . . .
Ni1 Ni 0.500000 0.13161(5) 0.250000 0.02665(15) Uani 1 2 d S T P . .
O1 O 0.57585(7) -0.01643(15) 0.28504(10) 0.0337(3) Uani 1 1 d . . . . .

loop_
_atom_site_aniso_label
_atom_site_aniso_U_11
_atom_site_aniso_U_22
_atom_site_aniso_U_33
_atom_site_aniso_U_23
_atom_site_aniso_U_13
_atom_site_aniso_U_12
C1 0.0296(8) 0.0195(8) 0.0303(8) 0.0030(7) 0.0001(7) 0.0049(7)
C2 0.0311(9) 0.0240(8) 0.0346(9) 0.0036(7) -0.0016(7) 0.0017(7)
C3 0.0384(10) 0.0296(9) 0.0333(9) -0.0006(8) -0.0037(8) 0.0006(8)
C4 0.0401(10) 0.0332(9) 0.0292(9) -0.0001(8) 0.0009(8) 0.0064(8)
C5 0.0320(9) 0.0260(9) 0.0342(10) 0.0047(7) 0.0042(7) 0.0044(7)
C6 0.0282(8) 0.0182(8) 0.0335(9) 0.0017(7) 0.0014(6) 0.0041(6)
C7 0.0321(9) 0.0223(8) 0.0346(9) 0.0014(7) 0.0063(7) 0.0023(7)
C8 0.0286(8) 0.0206(8) 0.0439(10) -0.0023(7) 0.0043(7) -0.0025(7)
C9 0.0347(10) 0.0307(9) 0.0460(11) -0.0017(9) 0.0085(8) 0.0007(8)
C10 0.0296(9) 0.0333(9) 0.0622(13) -0.0058(10) 0.0084(9) 0.0051(8)
C11 0.0293(9) 0.0281(9) 0.0611(13) 0.0028(9) -0.0013(8) 0.0015(8)
C12 0.0330(10) 0.0258(9) 0.0484(11) 0.0043(8) -0.0007(8) -0.0007(8)
C13 0.0290(9) 0.0203(8) 0.0427(10) -0.0003(7) 0.0023(7) -0.0026(7)
N2 0.0364(8) 0.0313(8) 0.0381(8) 0.0053(7) -0.0024(7) -0.0073(7)
N1 0.0316(8) 0.0239(7) 0.0307(7) 0.0019(6) 0.0020(6) -0.0002(6)
N3 0.0292(7) 0.0186(7) 0.0325(8) 0.0022(6) 0.0038(6) 0.0026(5)
S1 0.0385(3) 0.0365(3) 0.0320(3) 0.00388(19) 0.00263(17) -0.00892(19)
Ni1 0.0296(2) 0.0200(2) 0.0303(3) 0.000 0.00459(16) 0.000
O1 0.0353(7) 0.0254(6) 0.0404(7) 0.0048(5) 0.0082(5) 0.0052(5)

loop_
_atom_type_symbol
_atom_type_description
_atom_type_scat_dispersion_real
_atom_type_scat_dispersion_imag
_atom_type_scat_source
C C 0.0181 0.0091 'International Tables Vol C Tables 4.2.6.8 and 6.1.1.4'
H H 0.0000 0.0000 'International Tables Vol C Tables 4.2.6.8 and 6.1.1.4'
N N 0.0311 0.0180 'International Tables Vol C Tables 4.2.6.8 and 6.1.1.4'
S S 0.3331 0.5567 'International Tables Vol C Tables 4.2.6.8 and 6.1.1.4'
Ni Ni -3.0029 0.5091 'International Tables Vol C Tables 4.2.6.8 and 6.1.1.4'
O O 0.0492 0.0322 'International Tables Vol C Tables 4.2.6.8 and 6.1.1.4'

loop_
_geom_angle_atom_site_label_1
_geom_angle_atom_site_label_2
_geom_angle_atom_site_label_3
_geom_angle
_geom_angle_site_symmetry_1
_geom_angle_site_symmetry_3
_geom_angle_publ_flag
N1 C1 C6 123.76(16) . . ?
N1 C1 C2 113.83(16) . . ?
C6 C1 C2 122.41(16) . . ?
N2 C2 C3 127.37(18) . . ?
N2 C2 C1 112.98(17) . . ?
C3 C2 C1 119.65(17) . . ?
C4 C3 C2 117.14(18) . . ?
C4 C3 H3 121.4 . . ?
C2 C3 H3 121.4 . . ?
C3 C4 C5 123.30(18) . . ?
C3 C4 H4 118.4 . . ?
C5 C4 H4 118.4 . . ?
C6 C5 C4 121.05(17) . . ?
C6 C5 H5 119.5 . . ?
C4 C5 H5 119.5 . . ?
C5 C6 N3 129.83(16) . . ?
C5 C6 C1 116.43(16) . . ?
N3 C6 C1 113.74(15) . . ?
N3 C7 C8 126.48(18) . 4_655 ?
N3 C7 H7 116.8 . . ?
C8 C7 H7 116.8 4_655 . ?
C9 C8 C7 115.94(18) . 4_655 ?
C9 C8 C13 120.05(18) . . ?
C7 C8 C13 123.93(17) 4_655 . ?
C10 C9 C8 121.9(2) . . ?
C10 C9 H9 119.0 . . ?
C8 C9 H9 119.0 . . ?
C9 C10 C11 118.54(19) . . ?
C9 C10 H10 120.7 . . ?
C11 C10 H10 120.7 . . ?
C12 C11 C10 121.40(19) . . ?
C12 C11 H11 119.3 . . ?
C10 C11 H11 119.3 . . ?
C11 C12 C13 122.0(2) . . ?
C11 C12 H12 119.0 . . ?
C13 C12 H12 119.0 . . ?
O1 C13 C12 118.94(18) . . ?
O1 C13 C8 125.08(17) . . ?
C12 C13 C8 115.98(18) . . ?
C2 N2 S1 106.67(13) . . ?
C1 N1 S1 105.88(13) . . ?
C1 N1 Ni1 107.19(12) . . ?
S1 N1 Ni1 146.47(9) . . ?
C7 N3 C6 119.61(16) . . ?
C7 N3 Ni1 125.54(13) . . ?
C6 N3 Ni1 114.84(11) . . ?
N2 S1 N1 100.65(8) . . ?
O1 Ni1 O1 97.64(8) . 4_655 ?
O1 Ni1 N3 90.14(6) . 4_655 ?
O1 Ni1 N3 92.28(6) 4_655 4_655 ?
O1 Ni1 N3 92.28(6) . . ?
O1 Ni1 N3 90.14(6) 4_655 . ?
N3 Ni1 N3 176.32(8) 4_655 . ?
O1 Ni1 N1 88.66(6) . . ?
O1 Ni1 N1 168.05(5) 4_655 . ?
N3 Ni1 N1 97.87(6) 4_655 . ?
N3 Ni1 N1 79.42(6) . . ?
O1 Ni1 N1 168.05(5) . 4_655 ?
O1 Ni1 N1 88.66(6) 4_655 4_655 ?
N3 Ni1 N1 79.42(6) 4_655 4_655 ?
N3 Ni1 N1 97.88(6) . 4_655 ?
N1 Ni1 N1 87.04(8) . 4_655 ?
C13 O1 Ni1 128.72(13) . . ?

loop_
_geom_bond_atom_site_label_1
_geom_bond_atom_site_label_2
_geom_bond_distance
_geom_bond_site_symmetry_2
_geom_bond_publ_flag
C1 N1 1.339(2) . ?
C1 C6 1.419(2) . ?
C1 C2 1.426(3) . ?
C2 N2 1.342(3) . ?
C2 C3 1.411(3) . ?
C3 C4 1.368(3) . ?
C3 H3 0.9500 . ?
C4 C5 1.425(3) . ?
C4 H4 0.9500 . ?
C5 C6 1.373(3) . ?
C5 H5 0.9500 . ?
C6 N3 1.411(2) . ?
C7 N3 1.300(2) . ?
C7 C8 1.423(3) 4_655 ?
C7 H7 0.9500 . ?
C8 C9 1.418(3) . ?
C8 C13 1.434(3) . ?
C9 C10 1.367(3) . ?
C9 H9 0.9500 . ?
C10 C11 1.402(3) . ?
C10 H10 0.9500 . ?
C11 C12 1.372(3) . ?
C11 H11 0.9500 . ?
C12 C13 1.428(3) . ?
C12 H12 0.9500 . ?
C13 O1 1.289(2) . ?
N2 S1 1.6112(17) . ?
N1 S1 1.6247(15) . ?
N1 Ni1 2.2207(16) . ?
N3 Ni1 2.0587(15) . ?
Ni1 O1 1.9977(13) . ?
Ni1 O1 1.9977(13) 4_655 ?
